data_1532359
loop_
_publ_author_name
'Staub, U.'
'Ochiai, A.'
'Patterson, B.D.'
'Fauth, F.'
'Vaughan, G.M.B.'
'Soderholm, L.'
'Schulze-Briese, C.'
'Cross, J.O.'
'Shi, M.'
'Dooryhee, E.'

_publ_section_title
;
 Charge order and crystal structure below the first-order
 "metal-insulator" transition in Yb4 As3
;
_journal_name_full 'Physik (Berlin)'
_journal_page_first 284
_journal_page_last 288
_journal_volume 318
_journal_year 2002
_chemical_formula_sum 'As3 Yb4'
_chemical_name_systematic 'Yb4 As3'
_space_group_IT_number 161
_symmetry_space_group_name_Hall 'R 3 -2"c'
_symmetry_space_group_name_H-M 'R 3 c :H'
_cell_angle_alpha 90
_cell_angle_beta 90
_cell_angle_gamma 120
_cell_formula_units_Z 6
_cell_length_a 12.5591
_cell_length_b 12.5591
_cell_length_c 7.5282
_cell_volume 1028.345
_citation_journal_id_ASTM PHYBE3
_cod_data_source_file Staub_PHYBE3_2002_805.cif
_cod_data_source_block As3Yb4
_cod_database_code 1532359

loop_
_symmetry_equiv_pos_as_xyz
x,y,z
-y,x-y,z
-x+y,-x,z
-y,-x,z+1/2
x,x-y,z+1/2
-x+y,y,z+1/2
x+2/3,y+1/3,z+1/3
-y+2/3,x-y+1/3,z+1/3
-x+y+2/3,-x+1/3,z+1/3
-y+2/3,-x+1/3,z+5/6
x+2/3,x-y+1/3,z+5/6
-x+y+2/3,y+1/3,z+5/6
x+1/3,y+2/3,z+2/3
-y+1/3,x-y+2/3,z+2/3
-x+y+1/3,-x+2/3,z+2/3
-y+1/3,-x+2/3,z+7/6
x+1/3,x-y+2/3,z+7/6
-x+y+1/3,y+2/3,z+7/6

loop_
_atom_site_label
_atom_site_type_symbol
_atom_site_fract_x
_atom_site_fract_y
_atom_site_fract_z
_atom_site_occupancy
_atom_site_U_iso_or_equiv
Yb1 Yb+3 0 0 0.3819 1 0.0
Yb2 Yb+2 0.2138 0.9245 0.0339 1 0.0
As1 As-3 0.9603 0.7989 0.162 1 0.0
